data_4022698
loop_
_publ_author_name
'Xiyuan Yuan'
'Xiaobing Xu'
'Xiaobo Zhou'
'Jiwei Yuan'
'Lugen Mai'
'Yanzhong Li'

_publ_section_title
;
 Copper-Catalyzed Double N-Alkenylation of Amides: An Efficient
 Synthesis of Di- or Trisubstituted N-Acylpyrroles
;
_journal_name_full 'Journal of Organic Chemistry'
_journal_page_first 1510
_journal_page_last 1513
_journal_paper_doi 10.1021/jo062194s
_journal_volume 72
_journal_year 2007
_chemical_formula_sum 'C24 H19 N O'
_chemical_formula_weight 337.40
_chemical_name_systematic
; 
 ? 
;
_space_group_IT_number 61
_symmetry_cell_setting orthorhombic
_symmetry_space_group_name_Hall '-P 2ac 2ab'
_symmetry_space_group_name_H-M 'P b c a'
_atom_sites_solution_hydrogens geom
_atom_sites_solution_primary direct
_atom_sites_solution_secondary difmap
_audit_creation_method SHELXL-97
_cell_angle_alpha 90.00
_cell_angle_beta 90.00
_cell_angle_gamma 90.00
_cell_formula_units_Z 8
_cell_length_a 17.7606(17)
_cell_length_b 10.0435(9)
_cell_length_c 20.3393(19)
_cell_measurement_reflns_used 3260
_cell_measurement_temperature 293(2)
_cell_measurement_theta_max 44.061
_cell_measurement_theta_min 4.615
_cell_volume 3628.1(6)
_computing_cell_refinement 'Bruker SMART'
_computing_data_collection 'Bruker SMART'
_computing_data_reduction 'Bruker SHELXTL'
_computing_molecular_graphics 'Bruker SHELXTL'
_computing_publication_material 'Bruker SHELXTL'
_computing_structure_refinement 'SHELXL-97 (Sheldrick, 1997)'
_computing_structure_solution 'SHELXS-97 (Sheldrick, 1990)'
_diffrn_ambient_temperature 293(2)
_diffrn_measured_fraction_theta_full 0.994
_diffrn_measured_fraction_theta_max 0.994
_diffrn_measurement_device_type 'CCD area detector'
_diffrn_measurement_method 'phi and omega scans'
_diffrn_radiation_monochromator graphite
_diffrn_radiation_source 'fine-focus sealed tube'
_diffrn_radiation_type MoK\a
_diffrn_radiation_wavelength 0.71073
_diffrn_reflns_av_R_equivalents 0.1509
_diffrn_reflns_av_sigmaI/netI 0.0861
_diffrn_reflns_limit_h_max 21
_diffrn_reflns_limit_h_min -23
_diffrn_reflns_limit_k_max 12
_diffrn_reflns_limit_k_min -12
_diffrn_reflns_limit_l_max 20
_diffrn_reflns_limit_l_min -26
_diffrn_reflns_number 20623
_diffrn_reflns_theta_full 27.49
_diffrn_reflns_theta_max 27.49
_diffrn_reflns_theta_min 2.00
_exptl_absorpt_coefficient_mu 0.075
_exptl_absorpt_correction_T_max 1.00000
_exptl_absorpt_correction_T_min 0.68056
_exptl_absorpt_correction_type empirical
_exptl_crystal_colour colorless
_exptl_crystal_density_diffrn 1.235
_exptl_crystal_density_method 'not measured'
_exptl_crystal_F_000 1424
_exptl_crystal_size_max 0.508
_exptl_crystal_size_mid 0.275
_exptl_crystal_size_min 0.169
_refine_diff_density_max 0.255
_refine_diff_density_min -0.200
_refine_diff_density_rms 0.045
_refine_ls_extinction_method none
_refine_ls_goodness_of_fit_ref 0.915
_refine_ls_hydrogen_treatment mixed
_refine_ls_matrix_type full
_refine_ls_number_parameters 283
_refine_ls_number_reflns 4140
_refine_ls_number_restraints 0
_refine_ls_restrained_S_all 0.915
_refine_ls_R_factor_all 0.0917
_refine_ls_R_factor_gt 0.0541
_refine_ls_shift/su_max 0.001
_refine_ls_shift/su_mean 0.000
_refine_ls_structure_factor_coef Fsqd
_refine_ls_weighting_details 'calc w=1/[\s^2^(Fo^2^)+(0.0617P)^2^+0.0000P] where P=(Fo^2^+2Fc^2^)/3'
_refine_ls_weighting_scheme calc
_refine_ls_wR_factor_gt 0.1258
_refine_ls_wR_factor_ref 0.1392
_reflns_number_gt 2471
_reflns_number_total 4140
_reflns_threshold_expression >2sigma(I)
_cod_data_source_file jo062194ssi20061022_060833.cif
_cod_data_source_block cd26123
_cod_depositor_comments
;
The following automatic conversions were performed:
'_symmetry_cell_setting' value 'Orthorhombic' changed to 'orthorhombic'
according to '/home/saulius/struct/CIF-dictionaries/cif_core.dic'
dictionary named 'cif_core.dic' version 2.4.1 from 2010-06-29.

Automatic conversion script
Id: cif_fix_enum 1527 2010-12-29 10:47:43Z saulius 
;
_cod_database_code 4022698

loop_
_symmetry_equiv_pos_as_xyz
'x, y, z'
'-x+1/2, -y, z+1/2'
'-x, y+1/2, -z+1/2'
'x+1/2, -y+1/2, -z'
'-x, -y, -z'
'x-1/2, y, -z-1/2'
'x, -y-1/2, z-1/2'
'-x-1/2, y-1/2, z'

loop_
_atom_site_label
_atom_site_type_symbol
_atom_site_fract_x
_atom_site_fract_y
_atom_site_fract_z
_atom_site_U_iso_or_equiv
_atom_site_adp_type
_atom_site_occupancy
_atom_site_symmetry_multiplicity
_atom_site_calc_flag
_atom_site_refinement_flags
O1 O 0.18489(7) 0.52133(12) 0.43218(6) 0.0590(4) Uani 1 1 d .
N1 N 0.16132(7) 0.71886(13) 0.47989(6) 0.0428(3) Uani 1 1 d .
C1 C 0.16756(9) 0.85418(17) 0.48936(8) 0.0437(4) Uani 1 1 d .
C2 C 0.12247(8) 0.89174(16) 0.54025(8) 0.0420(4) Uani 1 1 d .
C3 C 0.08651(9) 0.77181(16) 0.56391(8) 0.0428(4) Uani 1 1 d .
C4 C 0.11140(9) 0.66960(19) 0.52635(8) 0.0454(4) Uani 1 1 d .
C5 C 0.19732(8) 0.63856(17) 0.43340(8) 0.0422(4) Uani 1 1 d .
C6 C 0.25118(10) 0.70774(18) 0.38735(9) 0.0538(5) Uani 1 1 d .
H6A H 0.2267 0.7852 0.3686 0.065 Uiso 1 1 calc R
H6B H 0.2947 0.7382 0.4120 0.065 Uiso 1 1 calc R
C7 C 0.27679(9) 0.61760(16) 0.33292(8) 0.0467(4) Uani 1 1 d .
C8 C 0.34363(11) 0.54886(19) 0.33681(12) 0.0622(5) Uani 1 1 d .
C9 C 0.36469(16) 0.4650(2) 0.28548(18) 0.0858(8) Uani 1 1 d .
C10 C 0.31998(19) 0.4498(3) 0.23192(16) 0.0931(9) Uani 1 1 d .
C11 C 0.25399(16) 0.5167(3) 0.22827(11) 0.0910(8) Uani 1 1 d .
H11 H 0.2232 0.5058 0.1917 0.109 Uiso 1 1 calc R
C12 C 0.23213(13) 0.6005(2) 0.27798(10) 0.0696(6) Uani 1 1 d .
C13 C 0.11211(9) 1.03054(16) 0.56137(8) 0.0446(4) Uani 1 1 d .
C14 C 0.04064(11) 1.08297(19) 0.57274(8) 0.0548(5) Uani 1 1 d .
H14 H -0.0014 1.0283 0.5686 0.066 Uiso 1 1 calc R
C15 C 0.03129(14) 1.2139(2) 0.58987(9) 0.0700(6) Uani 1 1 d .
H15 H -0.0169 1.2472 0.5968 0.084 Uiso 1 1 calc R
C16 C 0.09241(19) 1.2964(2) 0.59690(11) 0.0825(8) Uani 1 1 d .
C17 C 0.16307(17) 1.2467(2) 0.58604(11) 0.0847(7) Uani 1 1 d .
H17 H 0.2047 1.3021 0.5906 0.102 Uiso 1 1 calc R
C18 C 0.17318(13) 1.1152(2) 0.56838(10) 0.0619(5) Uani 1 1 d .
C19 C 0.03514(9) 0.75320(16) 0.62058(8) 0.0441(4) Uani 1 1 d .
C20 C -0.02283(10) 0.66056(18) 0.61747(9) 0.0532(5) Uani 1 1 d .
C21 C -0.06690(11) 0.6350(2) 0.67184(10) 0.0599(5) Uani 1 1 d .
C22 C -0.05523(11) 0.7032(2) 0.72952(10) 0.0610(5) Uani 1 1 d .
H22 H -0.0850 0.6857 0.7661 0.073 Uiso 1 1 calc R
C23 C 0.00062(11) 0.7972(2) 0.73285(9) 0.0557(5) Uani 1 1 d .
C24 C 0.04547(10) 0.82369(19) 0.67874(8) 0.0487(4) Uani 1 1 d .
H1 H 0.2002(9) 0.9100(16) 0.4641(8) 0.048(5) Uiso 1 1 d .
H4 H 0.1014(8) 0.5771(17) 0.5268(8) 0.044(4) Uiso 1 1 d .
H8 H 0.3778(12) 0.568(2) 0.3746(11) 0.078(7) Uiso 1 1 d .
H9 H 0.4078(15) 0.418(2) 0.2929(12) 0.097(8) Uiso 1 1 d .
H10 H 0.3350(15) 0.382(3) 0.2019(15) 0.114(9) Uiso 1 1 d .
H12 H 0.1860(13) 0.653(2) 0.2753(11) 0.089(7) Uiso 1 1 d .
H16 H 0.0880(12) 1.391(2) 0.6084(11) 0.087(7) Uiso 1 1 d .
H18 H 0.2212(11) 1.0781(17) 0.5596(9) 0.058(5) Uiso 1 1 d .
H20 H -0.0310(9) 0.6113(16) 0.5768(8) 0.050(5) Uiso 1 1 d .
H21 H -0.1071(10) 0.5702(18) 0.6688(10) 0.068(6) Uiso 1 1 d .
H23 H 0.0067(11) 0.8582(18) 0.7694(10) 0.069(6) Uiso 1 1 d .
H24 H 0.0837(9) 0.8912(16) 0.6823(8) 0.045(4) Uiso 1 1 d .

loop_
_atom_site_aniso_label
_atom_site_aniso_U_11
_atom_site_aniso_U_22
_atom_site_aniso_U_33
_atom_site_aniso_U_23
_atom_site_aniso_U_13
_atom_site_aniso_U_12
O1 0.0656(8) 0.0474(8) 0.0642(8) -0.0025(6) 0.0164(7) 0.0003(6)
N1 0.0416(7) 0.0444(8) 0.0425(8) 0.0010(6) 0.0052(6) 0.0023(6)
C1 0.0412(9) 0.0479(10) 0.0420(9) 0.0014(8) 0.0018(8) -0.0029(8)
C2 0.0379(8) 0.0510(10) 0.0372(9) 0.0014(7) -0.0018(7) 0.0021(7)
C3 0.0386(8) 0.0509(10) 0.0387(9) 0.0041(8) -0.0014(7) 0.0035(7)
C4 0.0457(9) 0.0446(11) 0.0459(10) 0.0034(8) 0.0041(8) -0.0008(8)
C5 0.0407(9) 0.0423(10) 0.0435(9) -0.0010(7) -0.0014(7) 0.0036(7)
C6 0.0539(10) 0.0512(11) 0.0564(11) -0.0048(8) 0.0097(9) -0.0020(8)
C7 0.0448(9) 0.0437(10) 0.0517(10) 0.0027(8) 0.0135(8) -0.0011(8)
C8 0.0488(10) 0.0546(12) 0.0833(15) 0.0053(10) 0.0132(11) 0.0009(9)
C9 0.0669(15) 0.0561(14) 0.134(3) 0.0067(15) 0.0465(17) 0.0138(12)
C10 0.116(2) 0.0717(17) 0.092(2) -0.0196(15) 0.0535(19) 0.0009(16)
C11 0.116(2) 0.0966(19) 0.0602(14) -0.0220(13) 0.0079(14) 0.0072(16)
C12 0.0696(14) 0.0766(15) 0.0626(13) -0.0092(11) 0.0007(11) 0.0144(12)
C13 0.0537(10) 0.0488(10) 0.0313(8) 0.0025(7) 0.0039(8) -0.0008(8)
C14 0.0598(11) 0.0601(12) 0.0445(10) -0.0045(8) -0.0052(9) 0.0119(9)
C15 0.0955(16) 0.0683(15) 0.0464(11) -0.0011(10) 0.0013(11) 0.0290(13)
C16 0.142(2) 0.0498(14) 0.0561(13) 0.0004(10) 0.0256(15) 0.0016(15)
C17 0.116(2) 0.0673(15) 0.0709(15) -0.0096(11) 0.0301(15) -0.0322(15)
C18 0.0696(13) 0.0608(13) 0.0552(12) -0.0050(9) 0.0168(10) -0.0126(11)
C19 0.0418(9) 0.0483(10) 0.0421(10) 0.0043(7) 0.0021(8) 0.0043(7)
C20 0.0532(10) 0.0565(12) 0.0498(11) -0.0017(9) 0.0031(9) -0.0019(9)
C21 0.0554(11) 0.0634(13) 0.0608(13) 0.0065(10) 0.0106(10) -0.0080(10)
C22 0.0590(12) 0.0724(13) 0.0515(12) 0.0147(10) 0.0131(9) 0.0081(10)
C23 0.0574(12) 0.0688(13) 0.0409(11) 0.0038(9) -0.0010(9) 0.0076(10)
C24 0.0460(10) 0.0578(12) 0.0422(10) 0.0049(8) -0.0041(8) 0.0008(9)

loop_
_atom_type_symbol
_atom_type_description
_atom_type_scat_dispersion_real
_atom_type_scat_dispersion_imag
_atom_type_scat_source
C C 0.0033 0.0016 'International Tables Vol C Tables 4.2.6.8 and 6.1.1.4'
H H 0.0000 0.0000 'International Tables Vol C Tables 4.2.6.8 and 6.1.1.4'
N N 0.0061 0.0033 'International Tables Vol C Tables 4.2.6.8 and 6.1.1.4'
O O 0.0106 0.0060 'International Tables Vol C Tables 4.2.6.8 and 6.1.1.4'

loop_
_geom_angle_atom_site_label_1
_geom_angle_atom_site_label_2
_geom_angle_atom_site_label_3
_geom_angle
C1 N1 C4 107.94(14)
C1 N1 C5 128.85(14)
C4 N1 C5 123.20(14)
C2 C1 N1 109.41(15)
C2 C1 H1 127.0(10)
N1 C1 H1 123.5(10)
C1 C2 C3 106.38(15)
C1 C2 C13 123.94(15)
C3 C2 C13 129.59(14)
C4 C3 C2 107.44(15)
C4 C3 C19 122.98(15)
C2 C3 C19 129.49(15)
C3 C4 N1 108.83(15)
C3 C4 H4 132.7(10)
N1 C4 H4 118.5(10)
O1 C5 N1 119.79(15)
O1 C5 C6 123.82(15)
N1 C5 C6 116.39(14)
C7 C6 C5 111.86(14)
C7 C6 H6A 109.2
C5 C6 H6A 109.2
C7 C6 H6B 109.2
C5 C6 H6B 109.2
H6A C6 H6B 107.9
C8 C7 C12 118.66(19)
C8 C7 C6 121.47(18)
C12 C7 C6 119.86(16)
C7 C8 C9 119.5(3)
C7 C8 H8 118.3(12)
C9 C8 H8 122.0(12)
C10 C9 C8 120.8(2)
C10 C9 H9 124.6(16)
C8 C9 H9 114.4(17)
C11 C10 C9 119.7(2)
C11 C10 H10 124.2(17)
C9 C10 H10 115.5(17)
C10 C11 C12 120.6(3)
C10 C11 H11 119.7
C12 C11 H11 119.7
C11 C12 C7 120.7(2)
C11 C12 H12 122.0(14)
C7 C12 H12 117.3(14)
C18 C13 C14 117.66(17)
C18 C13 C2 120.91(16)
C14 C13 C2 121.39(16)
C15 C14 C13 121.0(2)
C15 C14 H14 119.5
C13 C14 H14 119.5
C14 C15 C16 120.7(2)
C14 C15 H15 119.7
C16 C15 H15 119.7
C17 C16 C15 119.2(2)
C17 C16 H16 117.7(13)
C15 C16 H16 123.1(13)
C16 C17 C18 120.7(2)
C16 C17 H17 119.6
C18 C17 H17 119.6
C17 C18 C13 120.8(2)
C17 C18 H18 122.8(11)
C13 C18 H18 116.4(11)
C20 C19 C24 118.52(16)
C20 C19 C3 120.36(15)
C24 C19 C3 121.08(15)
C21 C20 C19 120.59(18)
C21 C20 H20 120.1(10)
C19 C20 H20 119.2(10)
C22 C21 C20 120.41(19)
C22 C21 H21 120.0(12)
C20 C21 H21 119.5(12)
C23 C22 C21 119.64(18)
C23 C22 H22 120.2
C21 C22 H22 120.2
C22 C23 C24 120.61(19)
C22 C23 H23 123.6(11)
C24 C23 H23 115.1(11)
C23 C24 C19 120.17(18)
C23 C24 H24 118.7(10)
C19 C24 H24 121.1(10)

loop_
_geom_bond_atom_site_label_1
_geom_bond_atom_site_label_2
_geom_bond_distance
O1 C5 1.1982(18)
N1 C1 1.377(2)
N1 C4 1.387(2)
N1 C5 1.398(2)
C1 C2 1.362(2)
C1 H1 0.955(17)
C2 C3 1.446(2)
C2 C13 1.470(2)
C3 C4 1.354(2)
C3 C19 1.482(2)
C4 H4 0.946(17)
C5 C6 1.508(2)
C6 C7 1.501(2)
C6 H6A 0.9700
C6 H6B 0.9700
C7 C8 1.376(3)
C7 C12 1.381(3)
C8 C9 1.393(3)
C8 H8 1.00(2)
C9 C10 1.357(4)
C9 H9 0.91(3)
C10 C11 1.353(4)
C10 H10 0.95(3)
C11 C12 1.371(3)
C11 H11 0.9300
C12 H12 0.98(2)
C13 C18 1.385(3)
C13 C14 1.394(2)
C14 C15 1.370(3)
C14 H14 0.9300
C15 C16 1.374(3)
C15 H15 0.9300
C16 C17 1.369(4)
C16 H16 0.98(2)
C17 C18 1.381(3)
C17 H17 0.9300
C18 H18 0.948(19)
C19 C20 1.389(2)
C19 C24 1.391(2)
C20 C21 1.379(3)
C20 H20 0.975(17)
C21 C22 1.374(3)
C21 H21 0.967(19)
C22 C23 1.371(3)
C22 H22 0.9300
C23 C24 1.384(2)
C23 H23 0.969(19)
C24 H24 0.962(16)

loop_
_geom_torsion_atom_site_label_1
_geom_torsion_atom_site_label_2
_geom_torsion_atom_site_label_3
_geom_torsion_atom_site_label_4
_geom_torsion
C4 N1 C1 C2 -0.44(17)
C5 N1 C1 C2 -179.97(15)
N1 C1 C2 C3 0.37(17)
N1 C1 C2 C13 -176.42(14)
C1 C2 C3 C4 -0.15(18)
C13 C2 C3 C4 176.39(16)
C1 C2 C3 C19 176.34(15)
C13 C2 C3 C19 -7.1(3)
C2 C3 C4 N1 -0.11(18)
C19 C3 C4 N1 -176.89(14)
C1 N1 C4 C3 0.34(17)
C5 N1 C4 C3 179.90(14)
C1 N1 C5 O1 -179.82(15)
C4 N1 C5 O1 0.7(2)
C1 N1 C5 C6 0.7(2)
C4 N1 C5 C6 -178.75(14)
O1 C5 C6 C7 9.9(2)
N1 C5 C6 C7 -170.67(14)
C5 C6 C7 C8 -96.25(19)
C5 C6 C7 C12 82.5(2)
C12 C7 C8 C9 0.4(3)
C6 C7 C8 C9 179.18(18)
C7 C8 C9 C10 -0.3(3)
C8 C9 C10 C11 -0.1(4)
C9 C10 C11 C12 0.5(4)
C10 C11 C12 C7 -0.4(4)
C8 C7 C12 C11 0.0(3)
C6 C7 C12 C11 -178.9(2)
C1 C2 C13 C18 -45.5(2)
C3 C2 C13 C18 138.52(18)
C1 C2 C13 C14 132.18(17)
C3 C2 C13 C14 -43.8(2)
C18 C13 C14 C15 0.4(3)
C2 C13 C14 C15 -177.37(16)
C13 C14 C15 C16 -0.6(3)
C14 C15 C16 C17 0.5(3)
C15 C16 C17 C18 -0.1(4)
C16 C17 C18 C13 -0.1(3)
C14 C13 C18 C17 0.0(3)
C2 C13 C18 C17 177.76(18)
C4 C3 C19 C20 -38.5(2)
C2 C3 C19 C20 145.51(17)
C4 C3 C19 C24 138.96(18)
C2 C3 C19 C24 -37.1(2)
C24 C19 C20 C21 -2.9(3)
C3 C19 C20 C21 174.65(16)
C19 C20 C21 C22 1.5(3)
C20 C21 C22 C23 0.0(3)
C21 C22 C23 C24 -0.2(3)
C22 C23 C24 C19 -1.1(3)
C20 C19 C24 C23 2.6(3)
C3 C19 C24 C23 -174.85(15)

loop_
_cod_related_entry_id
_cod_related_entry_database
_cod_related_entry_code
1 ChemSpider 17265393
